data_1546362
loop_
_publ_author_name
'Xie, Changmin'
'Luo, Jisheng'
'Zhang, Yan'
'Zhu, Lili'
'Hong, Ran'

_publ_section_title
;
 A Chiral Pentenolide-Based Unified Strategy toward Dihydrocorynantheal,
 Dihydrocorynantheol, Protoemetine, Protoemetinol, and Yohimbane.
;
_journal_issue 13
_journal_name_full 'Organic letters'
_journal_page_first 3592
_journal_page_last 3595
_journal_paper_doi 10.1021/acs.orglett.7b01573
_journal_volume 19
_journal_year 2017
_chemical_absolute_configuration ad
_chemical_formula_sum 'C9 H12 O2'
_chemical_formula_weight 152.19
_chemical_name_systematic
; 
 ? 
;
_space_group_crystal_system orthorhombic
_space_group_IT_number 33
_space_group_name_Hall 'P 2c -2n'
_space_group_name_H-M_alt 'P n a 21'
_symmetry_space_group_name_Hall 'P 2c -2n'
_symmetry_space_group_name_H-M 'P n a 21'
_atom_sites_solution_hydrogens geom
_audit_creation_method SHELXL-2013
_cell_angle_alpha 90
_cell_angle_beta 90
_cell_angle_gamma 90
_cell_formula_units_Z 4
_cell_length_a 11.629(8)
_cell_length_b 12.235(8)
_cell_length_c 5.656(4)
_cell_measurement_reflns_used 1076
_cell_measurement_temperature 293(2)
_cell_measurement_theta_max 43.451
_cell_measurement_theta_min 4.820
_cell_volume 804.7(10)
_computing_cell_refinement 'Bruker SMART'
_computing_data_collection 'Bruker SMART'
_computing_data_reduction 'Bruker SHELXTL'
_computing_molecular_graphics 'Bruker SHELXTL'
_computing_publication_material 'Bruker SHELXTL'
_computing_structure_refinement 'SHELXL-2013 (Sheldrick, 2013)'
_computing_structure_solution 'Bruker SHELXTL'
_diffrn_ambient_temperature 293(2)
_diffrn_measured_fraction_theta_full 0.968
_diffrn_measured_fraction_theta_max 1.000
_diffrn_measurement_device_type 'CCD area detector'
_diffrn_measurement_method 'phi and omega scans'
_diffrn_radiation_type MoK\a
_diffrn_radiation_wavelength 0.71073
_diffrn_reflns_av_R_equivalents 0.0474
_diffrn_reflns_av_unetI/netI 0.0378
_diffrn_reflns_Laue_measured_fraction_full 0.968
_diffrn_reflns_Laue_measured_fraction_max 1.000
_diffrn_reflns_limit_h_max 13
_diffrn_reflns_limit_h_min -13
_diffrn_reflns_limit_k_max 11
_diffrn_reflns_limit_k_min -14
_diffrn_reflns_limit_l_max 6
_diffrn_reflns_limit_l_min -6
_diffrn_reflns_number 4167
_diffrn_reflns_point_group_measured_fraction_full 0.899
_diffrn_reflns_point_group_measured_fraction_max 0.930
_diffrn_reflns_theta_full 25.242
_diffrn_reflns_theta_max 24.964
_diffrn_reflns_theta_min 2.416
_exptl_absorpt_coefficient_mu 0.087
_exptl_absorpt_correction_T_max 0.7456
_exptl_absorpt_correction_T_min 0.6052
_exptl_absorpt_correction_type multi-scan
_exptl_absorpt_process_details sadabs
_exptl_crystal_colour colorless
_exptl_crystal_density_diffrn 1.256
_exptl_crystal_description prismatic
_exptl_crystal_F_000 328
_exptl_crystal_size_max 0.160
_exptl_crystal_size_mid 0.140
_exptl_crystal_size_min 0.110
_refine_diff_density_max 0.407
_refine_diff_density_min -0.198
_refine_diff_density_rms 0.046
_refine_ls_abs_structure_details
; 
 Flack x determined using 376 quotients [(I+)-(I-)]/[(I+)+(I-)] 
 (Parsons and Flack (2004), Acta Cryst. A60, s61). 
;
_refine_ls_abs_structure_Flack 0.4(10)
_refine_ls_extinction_method none
_refine_ls_goodness_of_fit_ref 1.079
_refine_ls_hydrogen_treatment constr
_refine_ls_matrix_type full
_refine_ls_number_parameters 100
_refine_ls_number_reflns 1314
_refine_ls_number_restraints 1
_refine_ls_restrained_S_all 1.078
_refine_ls_R_factor_all 0.0834
_refine_ls_R_factor_gt 0.0724
_refine_ls_shift/su_max 0.000
_refine_ls_shift/su_mean 0.000
_refine_ls_structure_factor_coef Fsqd
_refine_ls_weighting_details 'w=1/[\s^2^(Fo^2^)+(0.0800P)^2^+0.5254P] where P=(Fo^2^+2Fc^2^)/3'
_refine_ls_weighting_scheme calc
_refine_ls_wR_factor_gt 0.1755
_refine_ls_wR_factor_ref 0.1840
_reflns_Friedel_coverage 0.674
_reflns_Friedel_fraction_full 0.814
_reflns_Friedel_fraction_max 0.842
_reflns_number_gt 1105
_reflns_number_total 1314
_reflns_threshold_expression 'I > 2\s(I)'
_cod_data_source_file cd16092.cif
_cod_data_source_block cd16092
_cod_depositor_comments 'Adding full bibliography for 1546362--1546364.cif.'
_cod_original_cell_volume 804.7(9)
_cod_database_code 1546362
_shelx_space_group_comment
; 
The symmetry employed for this shelxl refinement is uniquely defined 
by the following loop, which should always be used as a source of 
symmetry information in preference to the above space-group names. 
They are only intended as comments. 
;
_shelx_estimated_absorpt_t_min 0.986
_shelx_estimated_absorpt_t_max 0.990
_shelxl_version_number 2013-4

loop_
_space_group_symop_operation_xyz
'x, y, z'
'-x, -y, z+1/2'
'x+1/2, -y+1/2, z'
'-x+1/2, y+1/2, z+1/2'

loop_
_atom_site_label
_atom_site_type_symbol
_atom_site_fract_x
_atom_site_fract_y
_atom_site_fract_z
_atom_site_U_iso_or_equiv
_atom_site_adp_type
_atom_site_occupancy
_atom_site_site_symmetry_order
_atom_site_calc_flag
_atom_site_refinement_flags_posn
_atom_site_refinement_flags_adp
O1 O 0.5547(4) 0.2939(4) 0.2950(11) 0.113(2) Uani 1 1 d . .
O2 O 0.4388(4) 0.4320(4) 0.2424(8) 0.0781(14) Uani 1 1 d . .
C1 C 0.4701(5) 0.3414(5) 0.3574(12) 0.0698(17) Uani 1 1 d . .
C2 C 0.3969(5) 0.3012(5) 0.5551(13) 0.0715(18) Uani 1 1 d . .
H2A H 0.4472 0.2742 0.6789 0.086 Uiso 1 1 calc R U
H2B H 0.3526 0.2395 0.4977 0.086 Uiso 1 1 calc R U
C3 C 0.3143(5) 0.3822(5) 0.6648(11) 0.0619(15) Uani 1 1 d . .
H3 H 0.3599 0.4289 0.7699 0.074 Uiso 1 1 calc R U
C4 C 0.2238(5) 0.3271(4) 0.8178(11) 0.0585(14) Uani 1 1 d . .
H4A H 0.1916 0.2656 0.7324 0.070 Uiso 1 1 calc R U
H4B H 0.2601 0.2992 0.9600 0.070 Uiso 1 1 calc R U
C5 C 0.1292(4) 0.4033(5) 0.8855(10) 0.0549(14) Uani 1 1 d . .
H5 H 0.0786 0.3816 1.0038 0.066 Uiso 1 1 calc R U
C6 C 0.1136(4) 0.4993(5) 0.7870(12) 0.0618(16) Uani 1 1 d . .
H6 H 0.0540 0.5430 0.8425 0.074 Uiso 1 1 calc R U
C7 C 0.1862(5) 0.5415(4) 0.5914(12) 0.0622(16) Uani 1 1 d . .
H7A H 0.2337 0.6006 0.6508 0.075 Uiso 1 1 calc R U
H7B H 0.1368 0.5711 0.4690 0.075 Uiso 1 1 calc R U
C8 C 0.2629(5) 0.4548(5) 0.4843(11) 0.0643(16) Uani 1 1 d . .
H8 H 0.2143 0.4091 0.3830 0.077 Uiso 1 1 calc R U
C9 C 0.3520(5) 0.5053(5) 0.3299(12) 0.0599(14) Uani 1 1 d . .
H9A H 0.3139 0.5388 0.1957 0.072 Uiso 1 1 calc R U
H9B H 0.3897 0.5631 0.4180 0.072 Uiso 1 1 calc R U

loop_
_atom_site_aniso_label
_atom_site_aniso_U_11
_atom_site_aniso_U_22
_atom_site_aniso_U_33
_atom_site_aniso_U_23
_atom_site_aniso_U_13
_atom_site_aniso_U_12
O1 0.101(3) 0.117(4) 0.121(5) -0.011(4) 0.052(4) 0.032(3)
O2 0.069(3) 0.096(3) 0.069(3) 0.011(3) 0.020(2) 0.002(2)
C1 0.067(3) 0.076(4) 0.066(4) -0.019(4) 0.018(4) 0.001(3)
C2 0.077(4) 0.055(3) 0.082(5) 0.005(3) 0.015(4) 0.015(3)
C3 0.065(3) 0.061(3) 0.060(3) 0.013(3) 0.013(3) 0.010(3)
C4 0.063(3) 0.052(3) 0.061(4) 0.015(3) 0.003(3) -0.002(2)
C5 0.046(3) 0.069(4) 0.050(3) 0.008(3) 0.011(3) -0.004(2)
C6 0.046(3) 0.068(4) 0.072(4) -0.004(3) 0.010(3) 0.005(2)
C7 0.049(3) 0.057(3) 0.080(4) 0.017(3) 0.001(3) 0.006(3)
C8 0.063(3) 0.066(3) 0.064(4) 0.010(3) 0.007(3) 0.001(3)
C9 0.055(3) 0.071(3) 0.053(3) 0.011(3) 0.003(3) -0.007(3)

loop_
_atom_type_symbol
_atom_type_description
_atom_type_scat_dispersion_real
_atom_type_scat_dispersion_imag
_atom_type_scat_source
C C 0.0033 0.0016 'International Tables Vol C Tables 4.2.6.8 and 6.1.1.4'
H H 0.0000 0.0000 'International Tables Vol C Tables 4.2.6.8 and 6.1.1.4'
O O 0.0106 0.0060 'International Tables Vol C Tables 4.2.6.8 and 6.1.1.4'

loop_
_geom_angle_atom_site_label_1
_geom_angle_atom_site_label_2
_geom_angle_atom_site_label_3
_geom_angle
C1 O2 C9 122.7(5)
O1 C1 O2 118.9(6)
O1 C1 C2 122.1(7)
O2 C1 C2 119.0(5)
C1 C2 C3 117.0(5)
C1 C2 H2A 108.0
C3 C2 H2A 108.0
C1 C2 H2B 108.0
C3 C2 H2B 108.0
H2A C2 H2B 107.3
C8 C3 C2 111.5(5)
C8 C3 C4 112.3(5)
C2 C3 C4 112.5(5)
C8 C3 H3 106.7
C2 C3 H3 106.7
C4 C3 H3 106.7
C5 C4 C3 112.3(4)
C5 C4 H4A 109.1
C3 C4 H4A 109.1
C5 C4 H4B 109.1
C3 C4 H4B 109.1
H4A C4 H4B 107.9
C6 C5 C4 123.5(5)
C6 C5 H5 118.2
C4 C5 H5 118.2
C5 C6 C7 123.3(5)
C5 C6 H6 118.4
C7 C6 H6 118.4
C6 C7 C8 112.9(4)
C6 C7 H7A 109.0
C8 C7 H7A 109.0
C6 C7 H7B 109.0
C8 C7 H7B 109.0
H7A C7 H7B 107.8
C3 C8 C9 111.9(5)
C3 C8 C7 112.5(5)
C9 C8 C7 110.8(4)
C3 C8 H8 107.1
C9 C8 H8 107.1
C7 C8 H8 107.1
O2 C9 C8 115.6(5)
O2 C9 H9A 108.4
C8 C9 H9A 108.4
O2 C9 H9B 108.4
C8 C9 H9B 108.4
H9A C9 H9B 107.4

loop_
_geom_bond_atom_site_label_1
_geom_bond_atom_site_label_2
_geom_bond_distance
O1 C1 1.196(7)
O2 C1 1.336(8)
O2 C9 1.437(7)
C1 C2 1.489(9)
C2 C3 1.513(8)
C2 H2A 0.9700
C2 H2B 0.9700
C3 C8 1.479(7)
C3 C4 1.520(8)
C3 H3 0.9800
C4 C5 1.492(7)
C4 H4A 0.9700
C4 H4B 0.9700
C5 C6 1.312(8)
C5 H5 0.9300
C6 C7 1.484(8)
C6 H6 0.9300
C7 C8 1.513(8)
C7 H7A 0.9700
C7 H7B 0.9700
C8 C9 1.490(8)
C8 H8 0.9800
C9 H9A 0.9700
C9 H9B 0.9700

loop_
_geom_torsion_atom_site_label_1
_geom_torsion_atom_site_label_2
_geom_torsion_atom_site_label_3
_geom_torsion_atom_site_label_4
_geom_torsion
C9 O2 C1 O1 -168.1(5)
C9 O2 C1 C2 13.5(9)
O1 C1 C2 C3 162.6(7)
O2 C1 C2 C3 -19.1(9)
C1 C2 C3 C8 38.1(8)
C1 C2 C3 C4 165.3(6)
C8 C3 C4 C5 -41.6(7)
C2 C3 C4 C5 -168.4(6)
C3 C4 C5 C6 12.8(8)
C4 C5 C6 C7 2.0(9)
C5 C6 C7 C8 11.9(8)
C2 C3 C8 C9 -50.7(7)
C4 C3 C8 C9 -178.0(5)
C2 C3 C8 C7 -176.1(5)
C4 C3 C8 C7 56.6(6)
C6 C7 C8 C3 -40.9(7)
C6 C7 C8 C9 -167.0(5)
C1 O2 C9 C8 -27.4(8)
C3 C8 C9 O2 46.0(7)
C7 C8 C9 O2 172.4(5)
